data_7029667
loop_
_publ_author_name
'Huang, Yumei'
'Zheng, Xiaofang'
'Duan, Jingui'
'Liu, Wenlong'
'Zhou, Li'
'Wang, Chenggang'
'Wen, Lili'
'Zhao, Jinbo'
'Li, Dongfeng'

_publ_section_title
;
 A highly stable multifunctional three-dimensional microporous framework:
 excellent selective sorption and visible photoluminescence.
;
_journal_issue 18
_journal_name_full 'Dalton transactions (Cambridge, England : 2003)'
_journal_page_first 6811
_journal_page_last 6818
_journal_paper_doi 10.1039/c4dt00230j
_journal_volume 43
_journal_year 2014
_chemical_formula_sum 'C16 H14 Cd N2 O5'
_chemical_formula_weight 426.69
_chemical_name_systematic
; 
 ? 
;
_space_group_IT_number 14
_symmetry_cell_setting monoclinic
_symmetry_space_group_name_Hall '-P 2ybc'
_symmetry_space_group_name_H-M 'P 1 21/c 1'
_atom_sites_solution_hydrogens geom
_atom_sites_solution_primary direct
_atom_sites_solution_secondary difmap
_audit_creation_method SHELXL-97
_cell_angle_alpha 90.00
_cell_angle_beta 104.9940(10)
_cell_angle_gamma 90.00
_cell_formula_units_Z 4
_cell_length_a 9.2211(5)
_cell_length_b 18.1848(10)
_cell_length_c 9.7227(6)
_cell_measurement_reflns_used 7997
_cell_measurement_temperature 296(2)
_cell_measurement_theta_max 31.722
_cell_measurement_theta_min 2.24
_cell_volume 1574.83(16)
_computing_cell_refinement SMART
_computing_data_collection 'SMART (Bruker, 2000)'
_computing_data_reduction 'SAINT (Bruker, 2000)'
_computing_molecular_graphics SHELXTL
_computing_publication_material SHELXTL
_computing_structure_refinement SHELXTL
_computing_structure_solution 'SHELXTL (Bruker, 2000)'
_diffrn_ambient_temperature 296(2)
_diffrn_measured_fraction_theta_full 0.993
_diffrn_measured_fraction_theta_max 0.993
_diffrn_measurement_device_type 'Bruker Smart Apex CCD'
_diffrn_radiation_monochromator graphite
_diffrn_radiation_source 'fine-focus sealed tube'
_diffrn_radiation_type MoK\a
_diffrn_radiation_wavelength 0.71073
_diffrn_reflns_av_R_equivalents 0.0194
_diffrn_reflns_av_unetI/netI 0.0194
_diffrn_reflns_limit_h_max 12
_diffrn_reflns_limit_h_min -12
_diffrn_reflns_limit_k_max 22
_diffrn_reflns_limit_k_min -24
_diffrn_reflns_limit_l_max 12
_diffrn_reflns_limit_l_min -12
_diffrn_reflns_number 13891
_diffrn_reflns_theta_full 28.00
_diffrn_reflns_theta_max 28.00
_diffrn_reflns_theta_min 2.24
_exptl_absorpt_coefficient_mu 1.416
_exptl_absorpt_correction_T_max 0.753
_exptl_absorpt_correction_T_min 0.729
_exptl_absorpt_correction_type multi-scan
_exptl_absorpt_process_details 'SADABS; Bruker, 2000'
_exptl_crystal_colour light
_exptl_crystal_density_diffrn 1.800
_exptl_crystal_density_method 'not measured'
_exptl_crystal_description block
_exptl_crystal_F_000 848
_exptl_crystal_size_max 0.23
_exptl_crystal_size_mid 0.21
_exptl_crystal_size_min 0.20
_refine_diff_density_max 0.848
_refine_diff_density_min -0.828
_refine_diff_density_rms 0.181
_refine_ls_extinction_method none
_refine_ls_goodness_of_fit_ref 1.195
_refine_ls_hydrogen_treatment constr
_refine_ls_matrix_type full
_refine_ls_number_parameters 224
_refine_ls_number_reflns 3779
_refine_ls_number_restraints 16
_refine_ls_restrained_S_all 1.207
_refine_ls_R_factor_all 0.0298
_refine_ls_R_factor_gt 0.0237
_refine_ls_shift/su_max 0.003
_refine_ls_shift/su_mean 0.000
_refine_ls_structure_factor_coef Fsqd
_refine_ls_weighting_details 'calc w=1/[\s^2^(Fo^2^)+(0.0448P)^2^+0.5466P] where P=(Fo^2^+2Fc^2^)/3'
_refine_ls_weighting_scheme calc
_refine_ls_wR_factor_gt 0.0689
_refine_ls_wR_factor_ref 0.0801
_reflns_number_gt 3364
_reflns_number_total 3779
_reflns_threshold_expression >2sigma(I)
_cod_data_source_file c4dt00230j2.cif
_cod_data_source_block mo_111015f_0m
_cod_depositor_comments
;
The following automatic conversions were performed:

'_symmetry_cell_setting' value 'Monoclinic' changed to 'monoclinic'
according to
/usr/data/users/saulius/crontab/automatic-downloads/rss-feeds/RSC/lib/dictionaries/cif_core.dic
dictionary named 'cif_core.dic' version 2.4.2 from 2011-04-26.

Automatic conversion script
Id: cif_fix_values 2281 2013-09-26 08:29:07Z andrius 
;
_cod_original_sg_symbol_H-M P21/c
_cod_database_code 7029667

loop_
_symmetry_equiv_pos_as_xyz
'x, y, z'
'-x, y+1/2, -z+1/2'
'-x, -y, -z'
'x, -y-1/2, z-1/2'

loop_
_atom_site_label
_atom_site_type_symbol
_atom_site_fract_x
_atom_site_fract_y
_atom_site_fract_z
_atom_site_U_iso_or_equiv
_atom_site_adp_type
_atom_site_occupancy
_atom_site_symmetry_multiplicity
_atom_site_calc_flag
_atom_site_refinement_flags
_atom_site_disorder_assembly
_atom_site_disorder_group
Cd1 Cd 0.866798(18) 0.933898(9) 1.061682(17) 0.02431(8) Uani 1 1 d . . .
C1 C 0.6937(3) 0.80612(14) 0.8565(3) 0.0343(6) Uani 1 1 d . . .
H1 H 0.7846 0.7821 0.8926 0.041 Uiso 1 1 calc R . .
C2 C 0.5848(3) 0.77163(14) 0.7516(3) 0.0342(6) Uani 1 1 d . . .
H2 H 0.6033 0.7257 0.7178 0.041 Uiso 1 1 calc R . .
C3 C 0.4467(3) 0.80628(13) 0.6967(2) 0.0255(5) Uani 1 1 d . . .
C4 C 0.4260(3) 0.87400(14) 0.7542(3) 0.0297(5) Uani 1 1 d . . .
H4 H 0.3348 0.8984 0.7226 0.036 Uiso 1 1 calc R . .
C5 C 0.5398(3) 0.90547(14) 0.8582(3) 0.0308(5) Uani 1 1 d . . .
H5 H 0.5234 0.9510 0.8949 0.037 Uiso 1 1 calc R . .
C6 C 0.3282(3) 0.77302(13) 0.5805(3) 0.0255(5) Uani 1 1 d . . .
C7 C 0.3053(3) 0.69704(13) 0.5749(2) 0.0265(5) Uani 1 1 d . . .
H7 H 0.3678 0.6669 0.6421 0.032 Uiso 1 1 calc R . .
C8 C 0.1902(3) 0.66611(12) 0.4699(2) 0.0236(4) Uani 1 1 d . . .
C9 C 0.1628(3) 0.58482(14) 0.4687(3) 0.0269(5) Uani 1 1 d . . .
C10 C 0.1000(3) 0.71073(13) 0.3661(2) 0.0249(5) Uani 1 1 d . . .
H10 H 0.0228 0.6899 0.2958 0.030 Uiso 1 1 calc R . .
C11 C 0.0282(3) 0.83375(14) 0.2514(3) 0.0295(5) Uani 1 1 d . . .
C12 C 0.1241(3) 0.78597(13) 0.3664(2) 0.0252(5) Uani 1 1 d . . .
C13 C 0.2366(3) 0.81685(13) 0.4753(3) 0.0263(5) Uani 1 1 d . . .
H13 H 0.2508 0.8675 0.4780 0.032 Uiso 1 1 calc R . .
C14 C 0.7804(5) 0.9454(2) 1.3569(4) 0.0615(10) Uani 1 1 d . A .
H14 H 0.8835 0.9532 1.3859 0.074 Uiso 1 1 calc R . .
C15 C 0.5556(6) 0.9129(4) 1.4193(7) 0.0784(17) Uani 0.858(7) 1 d PDU A 1
H15A H 0.5102 0.9245 1.3213 0.118 Uiso 0.858(7) 1 calc PR A 1
H15B H 0.5057 0.9398 1.4788 0.118 Uiso 0.858(7) 1 calc PR A 1
H15C H 0.5465 0.8611 1.4343 0.118 Uiso 0.858(7) 1 calc PR A 1
C16 C 0.7920(8) 0.9331(3) 1.6064(6) 0.0883(19) Uani 0.858(7) 1 d PDU A 1
H16A H 0.8968 0.9426 1.6175 0.132 Uiso 0.858(7) 1 calc PR A 1
H16B H 0.7800 0.8860 1.6466 0.132 Uiso 0.858(7) 1 calc PR A 1
H16C H 0.7505 0.9706 1.6544 0.132 Uiso 0.858(7) 1 calc PR A 1
C15' C 0.5522(15) 0.950(2) 1.417(4) 0.0784(17) Uani 0.142(7) 1 d PD A 2
H15D H 0.5273 0.9793 1.3323 0.118 Uiso 0.142(7) 1 calc PR A 2
H15E H 0.5275 0.9759 1.4934 0.118 Uiso 0.142(7) 1 calc PR A 2
H15F H 0.4964 0.9046 1.4000 0.118 Uiso 0.142(7) 1 calc PR A 2
C16' C 0.727(4) 0.8688(13) 1.546(3) 0.0883(19) Uani 0.142(7) 1 d PD A 2
H16D H 0.7189 0.8252 1.4886 0.132 Uiso 0.142(7) 1 calc PR A 2
H16E H 0.6485 0.8693 1.5939 0.132 Uiso 0.142(7) 1 calc PR A 2
H16F H 0.8228 0.8694 1.6147 0.132 Uiso 0.142(7) 1 calc PR A 2
N1 N 0.6743(2) 0.87249(12) 0.9087(2) 0.0285(4) Uani 1 1 d . . .
N2 N 0.7139(4) 0.93327(19) 1.4551(4) 0.0658(10) Uani 1 1 d D . .
O1 O 0.2688(2) 0.54281(10) 0.5248(2) 0.0384(4) Uani 1 1 d . . .
O2 O 0.0315(2) 0.56130(9) 0.4084(2) 0.0314(4) Uani 1 1 d . . .
O3 O 0.0619(2) 0.90112(11) 0.2512(2) 0.0393(5) Uani 1 1 d . . .
O4 O -0.0779(3) 0.80591(12) 0.1618(2) 0.0492(6) Uani 1 1 d . . .
O5 O 0.7223(3) 0.94773(17) 1.2291(3) 0.0643(8) Uani 1 1 d . . .

loop_
_atom_site_aniso_label
_atom_site_aniso_U_11
_atom_site_aniso_U_22
_atom_site_aniso_U_33
_atom_site_aniso_U_23
_atom_site_aniso_U_13
_atom_site_aniso_U_12
Cd1 0.02568(11) 0.01761(11) 0.02371(11) 0.00191(6) -0.00429(7) -0.00024(6)
C1 0.0292(13) 0.0276(13) 0.0369(14) -0.0005(10) -0.0081(10) 0.0024(10)
C2 0.0327(13) 0.0209(12) 0.0400(14) -0.0038(10) -0.0071(11) 0.0021(10)
C3 0.0256(11) 0.0211(11) 0.0241(11) 0.0017(9) -0.0039(9) -0.0048(9)
C4 0.0240(11) 0.0263(12) 0.0338(13) -0.0012(10) -0.0016(10) 0.0008(9)
C5 0.0301(13) 0.0259(12) 0.0318(12) -0.0053(10) -0.0002(10) 0.0008(10)
C6 0.0236(11) 0.0204(11) 0.0278(11) 0.0004(9) -0.0016(9) -0.0015(9)
C7 0.0273(12) 0.0195(11) 0.0264(11) 0.0046(9) -0.0045(9) 0.0009(9)
C8 0.0257(11) 0.0163(10) 0.0253(10) 0.0009(8) 0.0004(9) -0.0015(8)
C9 0.0328(13) 0.0190(10) 0.0267(11) -0.0014(9) 0.0037(9) -0.0036(9)
C10 0.0234(11) 0.0225(11) 0.0235(11) -0.0004(9) -0.0037(9) -0.0032(8)
C11 0.0307(12) 0.0283(12) 0.0256(11) 0.0075(10) 0.0001(9) 0.0041(10)
C12 0.0249(11) 0.0226(11) 0.0241(11) 0.0023(9) -0.0012(9) 0.0011(9)
C13 0.0282(11) 0.0174(11) 0.0281(11) 0.0023(9) -0.0020(9) -0.0034(9)
C14 0.068(3) 0.067(2) 0.051(2) 0.0053(17) 0.0178(19) 0.0047(19)
C15 0.079(2) 0.081(2) 0.078(2) -0.0015(18) 0.0244(17) -0.0102(17)
C16 0.093(3) 0.094(3) 0.078(2) 0.0048(17) 0.0227(18) -0.0067(17)
C15' 0.079(2) 0.081(2) 0.078(2) -0.0015(18) 0.0244(17) -0.0102(17)
C16' 0.093(3) 0.094(3) 0.078(2) 0.0048(17) 0.0227(18) -0.0067(17)
N1 0.0266(10) 0.0246(10) 0.0280(10) -0.0006(8) -0.0046(8) -0.0034(8)
N2 0.077(3) 0.081(3) 0.0388(16) 0.0056(14) 0.0136(16) -0.0214(18)
O1 0.0389(11) 0.0183(8) 0.0511(12) 0.0025(8) -0.0010(9) 0.0024(8)
O2 0.0369(10) 0.0239(9) 0.0298(9) -0.0026(7) 0.0019(8) -0.0096(7)
O3 0.0424(11) 0.0264(10) 0.0403(11) 0.0129(8) -0.0054(9) 0.0027(8)
O4 0.0478(12) 0.0393(11) 0.0422(12) 0.0082(9) -0.0211(9) 0.0003(9)
O5 0.0630(17) 0.094(2) 0.0379(13) 0.0095(12) 0.0167(12) 0.0239(15)

loop_
_atom_type_symbol
_atom_type_description
_atom_type_scat_dispersion_real
_atom_type_scat_dispersion_imag
_atom_type_scat_source
C C 0.0033 0.0016 'International Tables Vol C Tables 4.2.6.8 and 6.1.1.4'
H H 0.0000 0.0000 'International Tables Vol C Tables 4.2.6.8 and 6.1.1.4'
N N 0.0061 0.0033 'International Tables Vol C Tables 4.2.6.8 and 6.1.1.4'
O O 0.0106 0.0060 'International Tables Vol C Tables 4.2.6.8 and 6.1.1.4'
Cd Cd -0.8075 1.2024 'International Tables Vol C Tables 4.2.6.8 and 6.1.1.4'

loop_
_geom_angle_atom_site_label_1
_geom_angle_atom_site_label_2
_geom_angle_atom_site_label_3
_geom_angle
_geom_angle_site_symmetry_1
_geom_angle_site_symmetry_3
N1 Cd1 O3 135.18(7) . 1_656
N1 Cd1 O5 91.08(10) . .
O3 Cd1 O5 86.52(9) 1_656 .
N1 Cd1 O1 85.88(7) . 2_656
O3 Cd1 O1 137.01(7) 1_656 2_656
O5 Cd1 O1 79.43(9) . 2_656
N1 Cd1 O2 97.10(8) . 4_676
O3 Cd1 O2 91.00(7) 1_656 4_676
O5 Cd1 O2 170.51(10) . 4_676
O1 Cd1 O2 96.33(7) 2_656 4_676
N1 Cd1 O2 137.33(7) . 2_656
O3 Cd1 O2 87.40(7) 1_656 2_656
O5 Cd1 O2 94.76(9) . 2_656
O1 Cd1 O2 54.08(7) 2_656 2_656
O2 Cd1 O2 75.97(7) 4_676 2_656
N1 Cd1 O4 81.15(7) . 1_656
O3 Cd1 O4 54.03(7) 1_656 1_656
O5 Cd1 O4 85.78(9) . 1_656
O1 Cd1 O4 160.11(8) 2_656 1_656
O2 Cd1 O4 100.17(7) 4_676 1_656
O2 Cd1 O4 141.38(7) 2_656 1_656
N1 Cd1 C11 107.93(8) . 1_656
O3 Cd1 C11 27.27(7) 1_656 1_656
O5 Cd1 C11 84.97(8) . 1_656
O1 Cd1 C11 159.40(7) 2_656 1_656
O2 Cd1 C11 96.99(7) 4_676 1_656
O2 Cd1 C11 114.67(7) 2_656 1_656
O4 Cd1 C11 26.78(7) 1_656 1_656
N1 C1 C2 123.1(2) . .
N1 C1 H1 118.5 . .
C2 C1 H1 118.5 . .
C1 C2 C3 119.6(2) . .
C1 C2 H2 120.2 . .
C3 C2 H2 120.2 . .
C4 C3 C2 117.0(2) . .
C4 C3 C6 121.2(2) . .
C2 C3 C6 121.8(2) . .
C5 C4 C3 120.4(2) . .
C5 C4 H4 119.8 . .
C3 C4 H4 119.8 . .
N1 C5 C4 122.4(2) . .
N1 C5 H5 118.8 . .
C4 C5 H5 118.8 . .
C13 C6 C7 118.7(2) . .
C13 C6 C3 120.8(2) . .
C7 C6 C3 120.5(2) . .
C8 C7 C6 120.6(2) . .
C8 C7 H7 119.7 . .
C6 C7 H7 119.7 . .
C7 C8 C10 119.8(2) . .
C7 C8 C9 120.0(2) . .
C10 C8 C9 120.1(2) . .
O1 C9 O2 122.6(2) . .
O1 C9 C8 119.3(2) . .
O2 C9 C8 118.2(2) . .
C12 C10 C8 120.6(2) . .
C12 C10 H10 119.7 . .
C8 C10 H10 119.7 . .
O4 C11 O3 123.0(2) . .
O4 C11 C12 119.4(2) . .
O3 C11 C12 117.6(2) . .
O4 C11 Cd1 66.75(14) . 1_454
O3 C11 Cd1 56.33(12) . 1_454
C12 C11 Cd1 173.52(18) . 1_454
C10 C12 C13 119.1(2) . .
C10 C12 C11 120.3(2) . .
C13 C12 C11 120.6(2) . .
C12 C13 C6 121.1(2) . .
C12 C13 H13 119.4 . .
C6 C13 H13 119.4 . .
O5 C14 N2 126.6(5) . .
O5 C14 H14 116.7 . .
N2 C14 H14 116.7 . .
N2 C15 H15A 109.5 . .
N2 C15 H15B 109.5 . .
H15A C15 H15B 109.5 . .
N2 C15 H15C 109.5 . .
H15A C15 H15C 109.5 . .
H15B C15 H15C 109.5 . .
N2 C16 H16A 109.5 . .
N2 C16 H16B 109.5 . .
H16A C16 H16B 109.5 . .
N2 C16 H16C 109.5 . .
H16A C16 H16C 109.5 . .
H16B C16 H16C 109.5 . .
N2 C15' H15D 109.5 . .
N2 C15' H15E 109.5 . .
H15D C15' H15E 109.5 . .
N2 C15' H15F 109.5 . .
H15D C15' H15F 109.5 . .
H15E C15' H15F 109.5 . .
N2 C16' H16D 109.5 . .
N2 C16' H16E 109.5 . .
H16D C16' H16E 109.5 . .
N2 C16' H16F 109.5 . .
H16D C16' H16F 109.5 . .
H16E C16' H16F 109.5 . .
C1 N1 C5 117.6(2) . .
C1 N1 Cd1 121.91(17) . .
C5 N1 Cd1 120.27(17) . .
C14 N2 C16' 127.6(15) . .
C14 N2 C15 120.6(4) . .
C16' N2 C15 82.1(16) . .
C14 N2 C16 123.0(5) . .
C16' N2 C16 56.3(15) . .
C15 N2 C16 116.3(4) . .
C14 N2 C15' 115.2(17) . .
C16' N2 C15' 104(2) . .
C15 N2 C15' 26.4(16) . .
C16 N2 C15' 117.3(17) . .
C9 O1 Cd1 94.28(16) . 2_646
C9 O2 Cd1 112.50(16) . 4_475
C9 O2 Cd1 88.52(15) . 2_646
Cd1 O2 Cd1 104.03(7) 4_475 2_646
C11 O3 Cd1 96.40(16) . 1_454
C11 O4 Cd1 86.47(16) . 1_454
C14 O5 Cd1 121.3(3) . .

loop_
_geom_bond_atom_site_label_1
_geom_bond_atom_site_label_2
_geom_bond_distance
_geom_bond_site_symmetry_2
Cd1 N1 2.290(2) .
Cd1 O3 2.2957(19) 1_656
Cd1 O5 2.369(3) .
Cd1 O1 2.377(2) 2_656
Cd1 O2 2.389(2) 4_676
Cd1 O2 2.4880(18) 2_656
Cd1 O4 2.523(2) 1_656
Cd1 C11 2.741(2) 1_656
C1 N1 1.339(3) .
C1 C2 1.383(4) .
C1 H1 0.9300 .
C2 C3 1.397(3) .
C2 H2 0.9300 .
C3 C4 1.386(3) .
C3 C6 1.482(3) .
C4 C5 1.379(3) .
C4 H4 0.9300 .
C5 N1 1.350(3) .
C5 H5 0.9300 .
C6 C13 1.395(3) .
C6 C7 1.397(3) .
C7 C8 1.387(3) .
C7 H7 0.9300 .
C8 C10 1.391(3) .
C8 C9 1.499(3) .
C9 O1 1.249(3) .
C9 O2 1.275(3) .
C10 C12 1.386(3) .
C10 H10 0.9300 .
C11 O4 1.238(3) .
C11 O3 1.264(3) .
C11 C12 1.508(3) .
C11 Cd1 2.741(2) 1_454
C12 C13 1.395(3) .
C13 H13 0.9300 .
C14 O5 1.220(5) .
C14 N2 1.281(5) .
C14 H14 0.9300 .
C15 N2 1.458(6) .
C15 H15A 0.9600 .
C15 H15B 0.9600 .
C15 H15C 0.9600 .
C16 N2 1.460(6) .
C16 H16A 0.9600 .
C16 H16B 0.9600 .
C16 H16C 0.9600 .
C15' N2 1.470(10) .
C15' H15D 0.9600 .
C15' H15E 0.9600 .
C15' H15F 0.9600 .
C16' N2 1.452(10) .
C16' H16D 0.9600 .
C16' H16E 0.9600 .
C16' H16F 0.9600 .
O1 Cd1 2.377(2) 2_646
O2 Cd1 2.389(2) 4_475
O2 Cd1 2.4880(18) 2_646
O3 Cd1 2.2957(18) 1_454
O4 Cd1 2.523(2) 1_454
